data_4086319
loop_
_publ_author_name
'Yousif, Maryam'
'Tjapkes, Daniel J.'
'Lord, Richard L.'
'Groysman, Stanislav'

_publ_section_title
;
 Catalytic Formation of Asymmetric Carbodiimides at Mononuclear
 Chromium(II/IV) Bis(alkoxide) Complexes
;
_journal_issue 20
_journal_name_full Organometallics
_journal_page_first 5119
_journal_paper_doi 10.1021/acs.organomet.5b00703
_journal_volume 34
_journal_year 2015
_chemical_formula_sum 'C40 H61 Cr N O2'
_chemical_formula_weight 639.90
_chemical_name_systematic
; 
 ? 
;
_space_group_IT_number 14
_symmetry_cell_setting monoclinic
_symmetry_space_group_name_Hall '-P 2ybc'
_symmetry_space_group_name_H-M 'P 1 21/c 1'
_atom_sites_solution_hydrogens geom
_atom_sites_solution_primary direct
_atom_sites_solution_secondary difmap
_audit_creation_method SHELXL-97
_cell_angle_alpha 90.00
_cell_angle_beta 108.219(3)
_cell_angle_gamma 90.00
_cell_formula_units_Z 4
_cell_length_a 16.5562(12)
_cell_length_b 11.6116(8)
_cell_length_c 19.6220(14)
_cell_measurement_temperature 100(2)
_cell_volume 3583.1(4)
_computing_structure_refinement 'SHELXL-97 (Sheldrick, 1997)'
_computing_structure_solution 'SHELXS-97 (Sheldrick, 1990)'
_diffrn_ambient_temperature 100(2)
_diffrn_measured_fraction_theta_full 0.998
_diffrn_measured_fraction_theta_max 0.998
_diffrn_measurement_device_type 'Bruker Apex2'
_diffrn_radiation_monochromator graphite
_diffrn_radiation_source 'fine-focus sealed tube'
_diffrn_radiation_type MoK\a
_diffrn_radiation_wavelength 0.71073
_diffrn_reflns_av_R_equivalents 0.0601
_diffrn_reflns_av_sigmaI/netI 0.0354
_diffrn_reflns_limit_h_max 21
_diffrn_reflns_limit_h_min -21
_diffrn_reflns_limit_k_max 12
_diffrn_reflns_limit_k_min -14
_diffrn_reflns_limit_l_max 25
_diffrn_reflns_limit_l_min -25
_diffrn_reflns_number 86305
_diffrn_reflns_theta_full 27.12
_diffrn_reflns_theta_max 27.12
_diffrn_reflns_theta_min 1.29
_exptl_absorpt_coefficient_mu 0.353
_exptl_absorpt_correction_T_max 0.9655
_exptl_absorpt_correction_T_min 0.9327
_exptl_absorpt_correction_type empirical
_exptl_absorpt_process_details SADABS
_exptl_crystal_colour red
_exptl_crystal_density_diffrn 1.186
_exptl_crystal_density_method 'not measured'
_exptl_crystal_description prisms
_exptl_crystal_F_000 1392
_exptl_crystal_size_max 0.20
_exptl_crystal_size_mid 0.15
_exptl_crystal_size_min 0.10
_refine_diff_density_max 0.427
_refine_diff_density_min -0.493
_refine_diff_density_rms 0.057
_refine_ls_extinction_method none
_refine_ls_goodness_of_fit_ref 1.070
_refine_ls_hydrogen_treatment constr
_refine_ls_matrix_type full
_refine_ls_number_parameters 409
_refine_ls_number_reflns 7913
_refine_ls_number_restraints 0
_refine_ls_restrained_S_all 1.070
_refine_ls_R_factor_all 0.0534
_refine_ls_R_factor_gt 0.0395
_refine_ls_shift/su_max 0.001
_refine_ls_shift/su_mean 0.000
_refine_ls_structure_factor_coef Fsqd
_refine_ls_weighting_details 'calc w=1/[\s^2^(Fo^2^)+(0.0693P)^2^+0.4213P] where P=(Fo^2^+2Fc^2^)/3'
_refine_ls_weighting_scheme calc
_refine_ls_wR_factor_gt 0.1112
_refine_ls_wR_factor_ref 0.1171
_reflns_number_gt 6260
_reflns_number_total 7913
_reflns_threshold_expression >2sigma(I)
_cod_data_source_file om5b00703_si_001.cif
_cod_data_source_block sg499_mono
_cod_depositor_comments 'Adding full bibliography for 4086317--4086323.cif.'
_cod_original_sg_symbol_H-M P21/c
_cod_database_code 4086319

loop_
_symmetry_equiv_pos_as_xyz
'x, y, z'
'-x, y+1/2, -z+1/2'
'-x, -y, -z'
'x, -y-1/2, z-1/2'

loop_
_atom_site_label
_atom_site_type_symbol
_atom_site_fract_x
_atom_site_fract_y
_atom_site_fract_z
_atom_site_U_iso_or_equiv
_atom_site_adp_type
_atom_site_occupancy
_atom_site_symmetry_multiplicity
_atom_site_calc_flag
_atom_site_refinement_flags
_atom_site_disorder_assembly
_atom_site_disorder_group
Cr1 Cr 0.252284(16) 0.50705(2) 0.476356(13) 0.01547(9) Uani 1 1 d . . .
O1 O 0.22859(6) 0.57235(9) 0.39009(6) 0.0156(2) Uani 1 1 d . . .
O2 O 0.19997(7) 0.37543(9) 0.48255(6) 0.0187(3) Uani 1 1 d . . .
C1 C 0.20029(10) 0.67095(13) 0.34667(8) 0.0136(3) Uani 1 1 d . . .
C2 C 0.12366(10) 0.72470(14) 0.37022(9) 0.0187(4) Uani 1 1 d . . .
C3 C 0.06946(11) 0.62918(15) 0.38986(10) 0.0251(4) Uani 1 1 d . . .
H3A H 0.0188 0.6637 0.3973 0.038 Uiso 1 1 calc R . .
H3B H 0.1032 0.5905 0.4340 0.038 Uiso 1 1 calc R . .
H3C H 0.0521 0.5729 0.3508 0.038 Uiso 1 1 calc R . .
C4 C 0.06050(11) 0.80229(15) 0.31464(10) 0.0274(4) Uani 1 1 d . . .
H4A H 0.0191 0.8346 0.3358 0.041 Uiso 1 1 calc R . .
H4B H 0.0307 0.7565 0.2723 0.041 Uiso 1 1 calc R . .
H4C H 0.0916 0.8650 0.3006 0.041 Uiso 1 1 calc R . .
C5 C 0.15997(11) 0.79605(16) 0.43918(10) 0.0271(4) Uani 1 1 d . . .
H5A H 0.1844 0.8677 0.4279 0.041 Uiso 1 1 calc R . .
H5B H 0.2043 0.7517 0.4741 0.041 Uiso 1 1 calc R . .
H5C H 0.1143 0.8142 0.4594 0.041 Uiso 1 1 calc R . .
C6 C 0.27562(10) 0.75690(13) 0.36250(8) 0.0155(3) Uani 1 1 d . . .
C7 C 0.26665(11) 0.87041(14) 0.33766(9) 0.0208(4) Uani 1 1 d . . .
H7 H 0.2127 0.8956 0.3076 0.025 Uiso 1 1 calc R . .
C8 C 0.33391(12) 0.94730(15) 0.35553(10) 0.0264(4) Uani 1 1 d . . .
H8 H 0.3256 1.0241 0.3380 0.032 Uiso 1 1 calc R . .
C9 C 0.41312(12) 0.91252(16) 0.39887(10) 0.0286(4) Uani 1 1 d . . .
H9 H 0.4592 0.9653 0.4125 0.034 Uiso 1 1 calc R . .
C10 C 0.42412(11) 0.79982(17) 0.42208(9) 0.0281(4) Uani 1 1 d . . .
H10 H 0.4787 0.7744 0.4509 0.034 Uiso 1 1 calc R . .
C11 C 0.35644(10) 0.72308(15) 0.40389(9) 0.0209(4) Uani 1 1 d . . .
H11 H 0.3657 0.6457 0.4202 0.025 Uiso 1 1 calc R . .
C12 C 0.17987(10) 0.62309(13) 0.26669(8) 0.0160(3) Uani 1 1 d . . .
C13 C 0.16296(11) 0.71654(15) 0.20803(9) 0.0237(4) Uani 1 1 d . . .
H13A H 0.1512 0.6798 0.1610 0.036 Uiso 1 1 calc R . .
H13B H 0.2131 0.7662 0.2171 0.036 Uiso 1 1 calc R . .
H13C H 0.1138 0.7630 0.2088 0.036 Uiso 1 1 calc R . .
C14 C 0.25804(11) 0.55617(14) 0.26245(9) 0.0213(4) Uani 1 1 d . . .
H14A H 0.2669 0.4887 0.2939 0.032 Uiso 1 1 calc R . .
H14B H 0.3083 0.6060 0.2778 0.032 Uiso 1 1 calc R . .
H14C H 0.2489 0.5311 0.2129 0.032 Uiso 1 1 calc R . .
C15 C 0.10475(11) 0.53874(15) 0.24684(9) 0.0226(4) Uani 1 1 d . . .
H15A H 0.0994 0.5034 0.2003 0.034 Uiso 1 1 calc R . .
H15B H 0.0523 0.5803 0.2440 0.034 Uiso 1 1 calc R . .
H15C H 0.1146 0.4786 0.2836 0.034 Uiso 1 1 calc R . .
N1 N 0.32430(8) 0.56279(11) 0.54532(7) 0.0192(3) Uani 1 1 d . . .
C17 C 0.39223(10) 0.61358(13) 0.60265(8) 0.0162(3) Uani 1 1 d . . .
C18 C 0.47661(10) 0.58997(15) 0.58833(9) 0.0197(4) Uani 1 1 d . . .
H18A H 0.4855 0.5059 0.5864 0.024 Uiso 1 1 calc R . .
H18B H 0.4750 0.6234 0.5415 0.024 Uiso 1 1 calc R . .
C19 C 0.54990(11) 0.64365(15) 0.64832(9) 0.0232(4) Uani 1 1 d . . .
H19 H 0.6049 0.6285 0.6389 0.028 Uiso 1 1 calc R . .
C20 C 0.55236(10) 0.59016(15) 0.72012(9) 0.0219(4) Uani 1 1 d . . .
H20A H 0.5612 0.5060 0.7187 0.026 Uiso 1 1 calc R . .
H20B H 0.6003 0.6231 0.7590 0.026 Uiso 1 1 calc R . .
C21 C 0.46907(10) 0.61422(14) 0.73504(9) 0.0202(4) Uani 1 1 d . . .
H21 H 0.4713 0.5796 0.7823 0.024 Uiso 1 1 calc R . .
C22 C 0.45486(12) 0.74434(15) 0.73725(9) 0.0271(4) Uani 1 1 d . . .
H22A H 0.4007 0.7596 0.7470 0.033 Uiso 1 1 calc R . .
H22B H 0.5016 0.7795 0.7763 0.033 Uiso 1 1 calc R . .
C23 C 0.45205(12) 0.79766(14) 0.66514(10) 0.0269(4) Uani 1 1 d . . .
H23 H 0.4434 0.8827 0.6667 0.032 Uiso 1 1 calc R . .
C24 C 0.53578(11) 0.77356(16) 0.65041(10) 0.0300(4) Uani 1 1 d . . .
H24A H 0.5834 0.8089 0.6885 0.036 Uiso 1 1 calc R . .
H24B H 0.5343 0.8082 0.6039 0.036 Uiso 1 1 calc R . .
C25 C 0.37818(11) 0.74447(14) 0.60489(9) 0.0220(4) Uani 1 1 d . . .
H25A H 0.3757 0.7793 0.5582 0.026 Uiso 1 1 calc R . .
H25B H 0.3236 0.7600 0.6139 0.026 Uiso 1 1 calc R . .
C26 C 0.39522(11) 0.56055(14) 0.67553(9) 0.0201(4) Uani 1 1 d . . .
H26A H 0.3409 0.5754 0.6852 0.024 Uiso 1 1 calc R . .
H26B H 0.4032 0.4762 0.6744 0.024 Uiso 1 1 calc R . .
C27 C 0.19142(10) 0.27372(13) 0.51931(8) 0.0161(3) Uani 1 1 d . . .
C28 C 0.27772(11) 0.20162(14) 0.53024(9) 0.0216(4) Uani 1 1 d . . .
C29 C 0.31036(12) 0.21469(18) 0.46468(10) 0.0331(5) Uani 1 1 d . . .
H29A H 0.3236 0.2958 0.4591 0.050 Uiso 1 1 calc R . .
H29B H 0.2664 0.1884 0.4213 0.050 Uiso 1 1 calc R . .
H29C H 0.3618 0.1681 0.4722 0.050 Uiso 1 1 calc R . .
C30 C 0.27321(13) 0.07123(15) 0.54345(11) 0.0324(4) Uani 1 1 d . . .
H30A H 0.3300 0.0374 0.5535 0.049 Uiso 1 1 calc R . .
H30B H 0.2342 0.0348 0.5007 0.049 Uiso 1 1 calc R . .
H30C H 0.2526 0.0586 0.5845 0.049 Uiso 1 1 calc R . .
C31 C 0.34822(11) 0.25246(16) 0.59372(10) 0.0256(4) Uani 1 1 d . . .
H31A H 0.4023 0.2144 0.5976 0.038 Uiso 1 1 calc R . .
H31B H 0.3341 0.2403 0.6381 0.038 Uiso 1 1 calc R . .
H31C H 0.3534 0.3352 0.5861 0.038 Uiso 1 1 calc R . .
C32 C 0.10407(11) 0.21934(14) 0.47021(9) 0.0217(4) Uani 1 1 d . . .
C33 C 0.10974(13) 0.17783(17) 0.39768(9) 0.0316(5) Uani 1 1 d . . .
H33A H 0.0529 0.1564 0.3665 0.047 Uiso 1 1 calc R . .
H33B H 0.1474 0.1108 0.4051 0.047 Uiso 1 1 calc R . .
H33C H 0.1325 0.2398 0.3751 0.047 Uiso 1 1 calc R . .
C34 C 0.07077(13) 0.11919(16) 0.50520(10) 0.0312(4) Uani 1 1 d . . .
H34A H 0.0185 0.0885 0.4711 0.047 Uiso 1 1 calc R . .
H34B H 0.0587 0.1470 0.5482 0.047 Uiso 1 1 calc R . .
H34C H 0.1138 0.0583 0.5186 0.047 Uiso 1 1 calc R . .
C35 C 0.03523(11) 0.31299(16) 0.45416(10) 0.0274(4) Uani 1 1 d . . .
H35A H 0.0493 0.3738 0.4251 0.041 Uiso 1 1 calc R . .
H35B H 0.0323 0.3458 0.4993 0.041 Uiso 1 1 calc R . .
H35C H -0.0199 0.2791 0.4278 0.041 Uiso 1 1 calc R . .
C36 C 0.18076(10) 0.30937(13) 0.59214(8) 0.0152(3) Uani 1 1 d . . .
C37 C 0.16228(10) 0.42274(14) 0.60482(9) 0.0180(3) Uani 1 1 d . . .
H37 H 0.1563 0.4783 0.5680 0.022 Uiso 1 1 calc R . .
C38 C 0.15228(11) 0.45737(15) 0.66937(10) 0.0241(4) Uani 1 1 d . . .
H38 H 0.1395 0.5355 0.6760 0.029 Uiso 1 1 calc R . .
C39 C 0.16074(12) 0.37899(16) 0.72387(9) 0.0263(4) Uani 1 1 d . . .
H39 H 0.1547 0.4026 0.7684 0.032 Uiso 1 1 calc R . .
C40 C 0.17822(12) 0.26548(16) 0.71267(9) 0.0273(4) Uani 1 1 d . . .
H40 H 0.1842 0.2105 0.7498 0.033 Uiso 1 1 calc R . .
C41 C 0.18710(11) 0.23105(14) 0.64778(9) 0.0225(4) Uani 1 1 d . . .
H41 H 0.1978 0.1522 0.6409 0.027 Uiso 1 1 calc R . .

loop_
_atom_site_aniso_label
_atom_site_aniso_U_11
_atom_site_aniso_U_22
_atom_site_aniso_U_33
_atom_site_aniso_U_23
_atom_site_aniso_U_13
_atom_site_aniso_U_12
Cr1 0.01633(15) 0.01530(15) 0.01312(15) 0.00204(10) 0.00219(11) -0.00597(10)
O1 0.0147(5) 0.0140(5) 0.0161(6) 0.0045(4) 0.0018(4) -0.0004(4)
O2 0.0236(6) 0.0180(6) 0.0129(6) 0.0030(4) 0.0035(5) -0.0092(5)
C1 0.0128(7) 0.0113(7) 0.0153(8) 0.0039(6) 0.0026(6) 0.0006(6)
C2 0.0141(8) 0.0179(8) 0.0243(9) -0.0001(7) 0.0065(7) 0.0003(6)
C3 0.0175(9) 0.0271(9) 0.0330(10) 0.0011(8) 0.0111(8) -0.0016(7)
C4 0.0189(9) 0.0234(9) 0.0403(11) 0.0031(8) 0.0099(8) 0.0057(7)
C5 0.0256(10) 0.0271(10) 0.0320(10) -0.0086(8) 0.0140(8) 0.0003(8)
C6 0.0151(8) 0.0171(8) 0.0137(8) -0.0018(6) 0.0038(6) -0.0023(6)
C7 0.0204(9) 0.0164(8) 0.0261(9) 0.0004(7) 0.0078(7) -0.0020(7)
C8 0.0331(10) 0.0177(9) 0.0324(10) -0.0037(8) 0.0160(8) -0.0070(8)
C9 0.0272(10) 0.0366(11) 0.0244(10) -0.0065(8) 0.0112(8) -0.0199(8)
C10 0.0169(9) 0.0452(11) 0.0199(9) 0.0080(8) 0.0026(7) -0.0098(8)
C11 0.0161(8) 0.0266(9) 0.0199(9) 0.0072(7) 0.0052(7) -0.0045(7)
C12 0.0168(8) 0.0135(7) 0.0160(8) 0.0007(6) 0.0028(6) -0.0012(6)
C13 0.0269(9) 0.0224(9) 0.0181(9) 0.0039(7) 0.0017(7) -0.0002(7)
C14 0.0240(9) 0.0190(8) 0.0225(9) -0.0030(7) 0.0093(7) -0.0007(7)
C15 0.0203(9) 0.0193(8) 0.0236(9) -0.0027(7) 0.0002(7) -0.0027(7)
N1 0.0201(7) 0.0198(7) 0.0164(7) 0.0003(6) 0.0040(6) -0.0040(6)
C17 0.0155(8) 0.0171(8) 0.0143(8) -0.0010(6) 0.0022(6) -0.0037(6)
C18 0.0215(9) 0.0231(9) 0.0147(8) 0.0015(7) 0.0058(7) 0.0005(7)
C19 0.0149(8) 0.0313(10) 0.0225(9) 0.0015(7) 0.0046(7) -0.0029(7)
C20 0.0180(8) 0.0258(9) 0.0183(9) -0.0002(7) 0.0006(7) 0.0018(7)
C21 0.0214(9) 0.0242(9) 0.0144(8) -0.0019(7) 0.0047(7) 0.0002(7)
C22 0.0260(10) 0.0280(10) 0.0221(9) -0.0101(8) 0.0001(8) 0.0031(8)
C23 0.0311(10) 0.0142(8) 0.0275(10) -0.0048(7) -0.0026(8) -0.0006(7)
C24 0.0257(10) 0.0288(10) 0.0276(10) 0.0028(8) -0.0032(8) -0.0136(8)
C25 0.0202(9) 0.0186(8) 0.0224(9) -0.0007(7) -0.0004(7) 0.0009(7)
C26 0.0205(8) 0.0225(9) 0.0179(8) -0.0014(7) 0.0069(7) -0.0043(7)
C27 0.0217(8) 0.0124(8) 0.0141(8) 0.0009(6) 0.0055(7) -0.0059(6)
C28 0.0254(9) 0.0208(9) 0.0197(9) -0.0036(7) 0.0086(7) -0.0023(7)
C29 0.0314(11) 0.0405(12) 0.0328(11) -0.0073(9) 0.0177(9) -0.0016(9)
C30 0.0407(11) 0.0190(9) 0.0385(11) -0.0045(8) 0.0139(9) 0.0037(8)
C31 0.0219(9) 0.0254(9) 0.0267(10) -0.0010(8) 0.0036(8) 0.0031(7)
C32 0.0260(9) 0.0217(9) 0.0163(9) -0.0032(7) 0.0051(7) -0.0131(7)
C33 0.0376(11) 0.0352(11) 0.0193(10) -0.0095(8) 0.0049(8) -0.0157(9)
C34 0.0347(11) 0.0273(10) 0.0312(11) -0.0032(8) 0.0098(9) -0.0184(8)
C35 0.0199(9) 0.0352(10) 0.0223(9) -0.0001(8) -0.0001(7) -0.0103(8)
C36 0.0155(8) 0.0161(8) 0.0130(8) -0.0008(6) 0.0031(6) -0.0050(6)
C37 0.0182(8) 0.0169(8) 0.0187(8) -0.0001(6) 0.0058(7) -0.0056(7)
C38 0.0270(9) 0.0185(8) 0.0290(10) -0.0071(7) 0.0118(8) -0.0063(7)
C39 0.0337(10) 0.0299(10) 0.0195(9) -0.0097(7) 0.0142(8) -0.0107(8)
C40 0.0389(11) 0.0262(9) 0.0192(9) 0.0040(7) 0.0125(8) -0.0056(8)
C41 0.0331(10) 0.0151(8) 0.0203(9) 0.0015(7) 0.0097(8) -0.0012(7)

loop_
_atom_type_symbol
_atom_type_description
_atom_type_scat_dispersion_real
_atom_type_scat_dispersion_imag
_atom_type_scat_source
C C 0.0033 0.0016 'International Tables Vol C Tables 4.2.6.8 and 6.1.1.4'
H H 0.0000 0.0000 'International Tables Vol C Tables 4.2.6.8 and 6.1.1.4'
N N 0.0061 0.0033 'International Tables Vol C Tables 4.2.6.8 and 6.1.1.4'
O O 0.0106 0.0060 'International Tables Vol C Tables 4.2.6.8 and 6.1.1.4'
Cr Cr 0.3209 0.6236 'International Tables Vol C Tables 4.2.6.8 and 6.1.1.4'

loop_
_geom_angle_atom_site_label_1
_geom_angle_atom_site_label_2
_geom_angle_atom_site_label_3
_geom_angle
_geom_angle_site_symmetry_1
_geom_angle_site_symmetry_3
N1 Cr1 O2 121.94(6) . .
N1 Cr1 O1 120.36(6) . .
O2 Cr1 O1 117.57(5) . .
C1 O1 Cr1 147.99(10) . .
C27 O2 Cr1 151.74(10) . .
O1 C1 C6 107.79(12) . .
O1 C1 C12 103.78(11) . .
C6 C1 C12 109.29(12) . .
O1 C1 C2 106.47(12) . .
C6 C1 C2 110.51(12) . .
C12 C1 C2 118.30(12) . .
C5 C2 C4 107.40(14) . .
C5 C2 C3 105.30(14) . .
C4 C2 C3 106.05(13) . .
C5 C2 C1 109.61(13) . .
C4 C2 C1 116.45(13) . .
C3 C2 C1 111.38(13) . .
C2 C3 H3A 109.5 . .
C2 C3 H3B 109.5 . .
H3A C3 H3B 109.5 . .
C2 C3 H3C 109.5 . .
H3A C3 H3C 109.5 . .
H3B C3 H3C 109.5 . .
C2 C4 H4A 109.5 . .
C2 C4 H4B 109.5 . .
H4A C4 H4B 109.5 . .
C2 C4 H4C 109.5 . .
H4A C4 H4C 109.5 . .
H4B C4 H4C 109.5 . .
C2 C5 H5A 109.5 . .
C2 C5 H5B 109.5 . .
H5A C5 H5B 109.5 . .
C2 C5 H5C 109.5 . .
H5A C5 H5C 109.5 . .
H5B C5 H5C 109.5 . .
C11 C6 C7 116.70(15) . .
C11 C6 C1 120.20(14) . .
C7 C6 C1 123.10(14) . .
C8 C7 C6 122.06(16) . .
C8 C7 H7 119.0 . .
C6 C7 H7 119.0 . .
C9 C8 C7 120.07(17) . .
C9 C8 H8 120.0 . .
C7 C8 H8 120.0 . .
C10 C9 C8 118.85(16) . .
C10 C9 H9 120.6 . .
C8 C9 H9 120.6 . .
C9 C10 C11 120.78(17) . .
C9 C10 H10 119.6 . .
C11 C10 H10 119.6 . .
C6 C11 C10 121.47(16) . .
C6 C11 H11 119.3 . .
C10 C11 H11 119.3 . .
C15 C12 C14 107.07(13) . .
C15 C12 C13 108.42(13) . .
C14 C12 C13 105.97(13) . .
C15 C12 C1 112.15(13) . .
C14 C12 C1 107.84(12) . .
C13 C12 C1 114.93(12) . .
C12 C13 H13A 109.5 . .
C12 C13 H13B 109.5 . .
H13A C13 H13B 109.5 . .
C12 C13 H13C 109.5 . .
H13A C13 H13C 109.5 . .
H13B C13 H13C 109.5 . .
C12 C14 H14A 109.5 . .
C12 C14 H14B 109.5 . .
H14A C14 H14B 109.5 . .
C12 C14 H14C 109.5 . .
H14A C14 H14C 109.5 . .
H14B C14 H14C 109.5 . .
C12 C15 H15A 109.5 . .
C12 C15 H15B 109.5 . .
H15A C15 H15B 109.5 . .
C12 C15 H15C 109.5 . .
H15A C15 H15C 109.5 . .
H15B C15 H15C 109.5 . .
C17 N1 Cr1 175.38(12) . .
N1 C17 C18 108.45(13) . .
N1 C17 C25 109.71(13) . .
C18 C17 C25 109.64(13) . .
N1 C17 C26 110.50(13) . .
C18 C17 C26 109.35(13) . .
C25 C17 C26 109.18(13) . .
C19 C18 C17 109.51(13) . .
C19 C18 H18A 109.8 . .
C17 C18 H18A 109.8 . .
C19 C18 H18B 109.8 . .
C17 C18 H18B 109.8 . .
H18A C18 H18B 108.2 . .
C20 C19 C24 109.67(15) . .
C20 C19 C18 109.21(14) . .
C24 C19 C18 109.30(14) . .
C20 C19 H19 109.6 . .
C24 C19 H19 109.6 . .
C18 C19 H19 109.6 . .
C21 C20 C19 109.75(13) . .
C21 C20 H20A 109.7 . .
C19 C20 H20A 109.7 . .
C21 C20 H20B 109.7 . .
C19 C20 H20B 109.7 . .
H20A C20 H20B 108.2 . .
C20 C21 C22 110.04(15) . .
C20 C21 C26 109.46(13) . .
C22 C21 C26 109.23(14) . .
C20 C21 H21 109.4 . .
C22 C21 H21 109.4 . .
C26 C21 H21 109.4 . .
C23 C22 C21 109.46(14) . .
C23 C22 H22A 109.8 . .
C21 C22 H22A 109.8 . .
C23 C22 H22B 109.8 . .
C21 C22 H22B 109.8 . .
H22A C22 H22B 108.2 . .
C24 C23 C22 109.48(15) . .
C24 C23 C25 109.34(15) . .
C22 C23 C25 109.55(15) . .
C24 C23 H23 109.5 . .
C22 C23 H23 109.5 . .
C25 C23 H23 109.5 . .
C23 C24 C19 109.95(14) . .
C23 C24 H24A 109.7 . .
C19 C24 H24A 109.7 . .
C23 C24 H24B 109.7 . .
C19 C24 H24B 109.7 . .
H24A C24 H24B 108.2 . .
C23 C25 C17 109.08(13) . .
C23 C25 H25A 109.9 . .
C17 C25 H25A 109.9 . .
C23 C25 H25B 109.9 . .
C17 C25 H25B 109.9 . .
H25A C25 H25B 108.3 . .
C21 C26 C17 109.28(13) . .
C21 C26 H26A 109.8 . .
C17 C26 H26A 109.8 . .
C21 C26 H26B 109.8 . .
C17 C26 H26B 109.8 . .
H26A C26 H26B 108.3 . .
O2 C27 C36 107.80(12) . .
O2 C27 C32 103.82(12) . .
C36 C27 C32 108.63(13) . .
O2 C27 C28 106.01(12) . .
C36 C27 C28 111.59(13) . .
C32 C27 C28 118.24(13) . .
C31 C28 C30 107.81(15) . .
C31 C28 C29 105.18(15) . .
C30 C28 C29 106.46(15) . .
C31 C28 C27 109.02(13) . .
C30 C28 C27 116.43(14) . .
C29 C28 C27 111.31(14) . .
C28 C29 H29A 109.5 . .
C28 C29 H29B 109.5 . .
H29A C29 H29B 109.5 . .
C28 C29 H29C 109.5 . .
H29A C29 H29C 109.5 . .
H29B C29 H29C 109.5 . .
C28 C30 H30A 109.5 . .
C28 C30 H30B 109.5 . .
H30A C30 H30B 109.5 . .
C28 C30 H30C 109.5 . .
H30A C30 H30C 109.5 . .
H30B C30 H30C 109.5 . .
C28 C31 H31A 109.5 . .
C28 C31 H31B 109.5 . .
H31A C31 H31B 109.5 . .
C28 C31 H31C 109.5 . .
H31A C31 H31C 109.5 . .
H31B C31 H31C 109.5 . .
C33 C32 C34 108.14(14) . .
C33 C32 C35 106.81(15) . .
C34 C32 C35 106.29(15) . .
C33 C32 C27 112.21(14) . .
C34 C32 C27 114.42(14) . .
C35 C32 C27 108.55(13) . .
C32 C33 H33A 109.5 . .
C32 C33 H33B 109.5 . .
H33A C33 H33B 109.5 . .
C32 C33 H33C 109.5 . .
H33A C33 H33C 109.5 . .
H33B C33 H33C 109.5 . .
C32 C34 H34A 109.5 . .
C32 C34 H34B 109.5 . .
H34A C34 H34B 109.5 . .
C32 C34 H34C 109.5 . .
H34A C34 H34C 109.5 . .
H34B C34 H34C 109.5 . .
C32 C35 H35A 109.5 . .
C32 C35 H35B 109.5 . .
H35A C35 H35B 109.5 . .
C32 C35 H35C 109.5 . .
H35A C35 H35C 109.5 . .
H35B C35 H35C 109.5 . .
C37 C36 C41 116.25(15) . .
C37 C36 C27 120.82(14) . .
C41 C36 C27 122.91(14) . .
C38 C37 C36 122.22(15) . .
C38 C37 H37 118.9 . .
C36 C37 H37 118.9 . .
C39 C38 C37 120.34(16) . .
C39 C38 H38 119.8 . .
C37 C38 H38 119.8 . .
C38 C39 C40 118.84(16) . .
C38 C39 H39 120.6 . .
C40 C39 H39 120.6 . .
C39 C40 C41 120.60(16) . .
C39 C40 H40 119.7 . .
C41 C40 H40 119.7 . .
C40 C41 C36 121.73(16) . .
C40 C41 H41 119.1 . .
C36 C41 H41 119.1 . .

loop_
_geom_bond_atom_site_label_1
_geom_bond_atom_site_label_2
_geom_bond_distance
_geom_bond_site_symmetry_2
Cr1 N1 1.6318(13) .
Cr1 O2 1.7795(11) .
Cr1 O1 1.7829(11) .
O1 C1 1.4166(17) .
O2 C27 1.4139(18) .
C1 C6 1.551(2) .
C1 C12 1.598(2) .
C1 C2 1.606(2) .
C2 C5 1.540(2) .
C2 C4 1.543(2) .
C2 C3 1.549(2) .
C3 H3A 0.9800 .
C3 H3B 0.9800 .
C3 H3C 0.9800 .
C4 H4A 0.9800 .
C4 H4B 0.9800 .
C4 H4C 0.9800 .
C5 H5A 0.9800 .
C5 H5B 0.9800 .
C5 H5C 0.9800 .
C6 C11 1.387(2) .
C6 C7 1.397(2) .
C7 C8 1.384(2) .
C7 H7 0.9500 .
C8 C9 1.382(3) .
C8 H8 0.9500 .
C9 C10 1.379(3) .
C9 H9 0.9500 .
C10 C11 1.388(2) .
C10 H10 0.9500 .
C11 H11 0.9500 .
C12 C15 1.534(2) .
C12 C14 1.534(2) .
C12 C13 1.542(2) .
C13 H13A 0.9800 .
C13 H13B 0.9800 .
C13 H13C 0.9800 .
C14 H14A 0.9800 .
C14 H14B 0.9800 .
C14 H14C 0.9800 .
C15 H15A 0.9800 .
C15 H15B 0.9800 .
C15 H15C 0.9800 .
N1 C17 1.445(2) .
C17 C18 1.533(2) .
C17 C25 1.540(2) .
C17 C26 1.544(2) .
C18 C19 1.534(2) .
C18 H18A 0.9900 .
C18 H18B 0.9900 .
C19 C20 1.528(2) .
C19 C24 1.529(3) .
C19 H19 1.0000 .
C20 C21 1.523(2) .
C20 H20A 0.9900 .
C20 H20B 0.9900 .
C21 C22 1.532(2) .
C21 C26 1.534(2) .
C21 H21 1.0000 .
C22 C23 1.532(3) .
C22 H22A 0.9900 .
C22 H22B 0.9900 .
C23 C24 1.528(3) .
C23 C25 1.540(2) .
C23 H23 1.0000 .
C24 H24A 0.9900 .
C24 H24B 0.9900 .
C25 H25A 0.9900 .
C25 H25B 0.9900 .
C26 H26A 0.9900 .
C26 H26B 0.9900 .
C27 C36 1.550(2) .
C27 C32 1.596(2) .
C27 C28 1.611(2) .
C28 C31 1.534(2) .
C28 C30 1.542(2) .
C28 C29 1.551(3) .
C29 H29A 0.9800 .
C29 H29B 0.9800 .
C29 H29C 0.9800 .
C30 H30A 0.9800 .
C30 H30B 0.9800 .
C30 H30C 0.9800 .
C31 H31A 0.9800 .
C31 H31B 0.9800 .
C31 H31C 0.9800 .
C32 C33 1.533(2) .
C32 C34 1.538(2) .
C32 C35 1.535(3) .
C33 H33A 0.9800 .
C33 H33B 0.9800 .
C33 H33C 0.9800 .
C34 H34A 0.9800 .
C34 H34B 0.9800 .
C34 H34C 0.9800 .
C35 H35A 0.9800 .
C35 H35B 0.9800 .
C35 H35C 0.9800 .
C36 C37 1.391(2) .
C36 C41 1.400(2) .
C37 C38 1.387(2) .
C37 H37 0.9500 .
C38 C39 1.378(3) .
C38 H38 0.9500 .
C39 C40 1.382(3) .
C39 H39 0.9500 .
C40 C41 1.386(2) .
C40 H40 0.9500 .
C41 H41 0.9500 .

loop_
_geom_torsion_atom_site_label_1
_geom_torsion_atom_site_label_2
_geom_torsion_atom_site_label_3
_geom_torsion_atom_site_label_4
_geom_torsion
_geom_torsion_site_symmetry_1
_geom_torsion_site_symmetry_2
_geom_torsion_site_symmetry_3
_geom_torsion_site_symmetry_4
N1 Cr1 O1 C1 -59.53(19) . . . .
O2 Cr1 O1 C1 124.52(17) . . . .
N1 Cr1 O2 C27 -11.3(2) . . . .
O1 Cr1 O2 C27 164.5(2) . . . .
Cr1 O1 C1 C6 78.6(2) . . . .
Cr1 O1 C1 C12 -165.59(14) . . . .
Cr1 O1 C1 C2 -40.0(2) . . . .
O1 C1 C2 C5 80.20(15) . . . .
C6 C1 C2 C5 -36.59(17) . . . .
C12 C1 C2 C5 -163.61(13) . . . .
O1 C1 C2 C4 -157.68(13) . . . .
C6 C1 C2 C4 85.53(16) . . . .
C12 C1 C2 C4 -41.49(19) . . . .
O1 C1 C2 C3 -35.92(16) . . . .
C6 C1 C2 C3 -152.71(13) . . . .
C12 C1 C2 C3 80.27(17) . . . .
O1 C1 C6 C11 9.5(2) . . . .
C12 C1 C6 C11 -102.71(16) . . . .
C2 C1 C6 C11 125.44(15) . . . .
O1 C1 C6 C7 -169.62(14) . . . .
C12 C1 C6 C7 78.20(18) . . . .
C2 C1 C6 C7 -53.6(2) . . . .
C11 C6 C7 C8 -2.5(2) . . . .
C1 C6 C7 C8 176.62(15) . . . .
C6 C7 C8 C9 0.4(3) . . . .
C7 C8 C9 C10 1.7(3) . . . .
C8 C9 C10 C11 -1.7(3) . . . .
C7 C6 C11 C10 2.6(2) . . . .
C1 C6 C11 C10 -176.57(15) . . . .
C9 C10 C11 C6 -0.6(3) . . . .
O1 C1 C12 C15 66.16(15) . . . .
C6 C1 C12 C15 -179.06(13) . . . .
C2 C1 C12 C15 -51.46(18) . . . .
O1 C1 C12 C14 -51.48(15) . . . .
C6 C1 C12 C14 63.30(15) . . . .
C2 C1 C12 C14 -169.10(13) . . . .
O1 C1 C12 C13 -169.41(13) . . . .
C6 C1 C12 C13 -54.62(17) . . . .
C2 C1 C12 C13 72.97(18) . . . .
O2 Cr1 N1 C17 133.6(15) . . . .
O1 Cr1 N1 C17 -42.1(15) . . . .
Cr1 N1 C17 C18 -28.9(15) . . . .
Cr1 N1 C17 C25 90.8(15) . . . .
Cr1 N1 C17 C26 -148.7(14) . . . .
N1 C17 C18 C19 179.70(13) . . . .
C25 C17 C18 C19 59.93(17) . . . .
C26 C17 C18 C19 -59.74(17) . . . .
C17 C18 C19 C20 60.17(17) . . . .
C17 C18 C19 C24 -59.81(18) . . . .
C24 C19 C20 C21 59.10(18) . . . .
C18 C19 C20 C21 -60.65(18) . . . .
C19 C20 C21 C22 -59.35(17) . . . .
C19 C20 C21 C26 60.70(18) . . . .
C20 C21 C22 C23 59.47(18) . . . .
C26 C21 C22 C23 -60.72(18) . . . .
C21 C22 C23 C24 -59.33(18) . . . .
C21 C22 C23 C25 60.56(19) . . . .
C22 C23 C24 C19 59.60(18) . . . .
C25 C23 C24 C19 -60.42(18) . . . .
C20 C19 C24 C23 -59.42(18) . . . .
C18 C19 C24 C23 60.27(19) . . . .
C24 C23 C25 C17 59.80(19) . . . .
C22 C23 C25 C17 -60.17(19) . . . .
N1 C17 C25 C23 -178.78(14) . . . .
C18 C17 C25 C23 -59.79(18) . . . .
C26 C17 C25 C23 59.99(18) . . . .
C20 C21 C26 C17 -59.89(18) . . . .
C22 C21 C26 C17 60.66(18) . . . .
N1 C17 C26 C21 178.79(13) . . . .
C18 C17 C26 C21 59.49(17) . . . .
C25 C17 C26 C21 -60.47(17) . . . .
Cr1 O2 C27 C36 58.2(3) . . . .
Cr1 O2 C27 C32 173.33(17) . . . .
Cr1 O2 C27 C28 -61.4(3) . . . .
O2 C27 C28 C31 79.26(15) . . . .
C36 C27 C28 C31 -37.83(17) . . . .
C32 C27 C28 C31 -164.88(14) . . . .
O2 C27 C28 C30 -158.55(14) . . . .
C36 C27 C28 C30 84.35(17) . . . .
C32 C27 C28 C30 -42.7(2) . . . .
O2 C27 C28 C29 -36.31(17) . . . .
C36 C27 C28 C29 -153.41(14) . . . .
C32 C27 C28 C29 79.55(18) . . . .
O2 C27 C32 C33 67.35(17) . . . .
C36 C27 C32 C33 -178.13(14) . . . .
C28 C27 C32 C33 -49.68(19) . . . .
O2 C27 C32 C34 -168.97(14) . . . .
C36 C27 C32 C34 -54.45(19) . . . .
C28 C27 C32 C34 74.00(19) . . . .
O2 C27 C32 C35 -50.46(16) . . . .
C36 C27 C32 C35 64.06(16) . . . .
C28 C27 C32 C35 -167.49(14) . . . .
O2 C27 C36 C37 14.1(2) . . . .
C32 C27 C36 C37 -97.78(16) . . . .
C28 C27 C36 C37 130.12(15) . . . .
O2 C27 C36 C41 -167.27(14) . . . .
C32 C27 C36 C41 80.83(18) . . . .
C28 C27 C36 C41 -51.3(2) . . . .
C41 C36 C37 C38 1.2(2) . . . .
C27 C36 C37 C38 179.94(15) . . . .
C36 C37 C38 C39 0.2(3) . . . .
C37 C38 C39 C40 -0.8(3) . . . .
C38 C39 C40 C41 0.0(3) . . . .
C39 C40 C41 C36 1.5(3) . . . .
C37 C36 C41 C40 -2.1(2) . . . .
C27 C36 C41 C40 179.28(16) . . . .
